data_7044038
loop_
_publ_author_name
'Rosales-Vazquez, Luis D'
'Sanchez, Victor'
'Dorazco-Gonzalez, Alejandro'
'Mart\'inez-Otero, Diego'
'Garcia-Orozco, Ivan'
'Morales, Raul Alberto'
'Jaramillo-Garcia, Jonathan'
'Tellez-Lopez, Antonio'

_publ_section_title
;
 Cadmium---1,4-Cyclohexanedicarboxylato Coordination Polymers Bearing
 Different Di-alkyl-2,2&#x2019;-bipyridines: Syntheses, Crystal Structures
 and Photoluminescence Studies
;
_journal_name_full 'Dalton Trans.'
_journal_paper_doi 10.1039/C7DT02376F
_journal_year 2017
_chemical_formula_moiety 'C26 H34 Cd N2 O4, C H4 O'
_chemical_formula_sum 'C27 H38 Cd N2 O5'
_chemical_formula_weight 582.99
_space_group_crystal_system triclinic
_space_group_IT_number 2
_space_group_name_Hall '-P 1'
_space_group_name_H-M_alt 'P -1'
_symmetry_space_group_name_Hall '-P 1'
_symmetry_space_group_name_H-M 'P -1'
_atom_sites_solution_hydrogens geom
_audit_creation_method SHELXL-2014/7
_audit_update_record
;
2017-06-09 deposited with the CCDC.
2017-08-28 downloaded from the CCDC.
;
_cell_angle_alpha 71.9869(10)
_cell_angle_beta 70.4676(10)
_cell_angle_gamma 82.4361(11)
_cell_formula_units_Z 2
_cell_length_a 10.3522(6)
_cell_length_b 11.1636(6)
_cell_length_c 12.9507(7)
_cell_measurement_reflns_used 9558
_cell_measurement_temperature 296(2)
_cell_measurement_theta_max 27.49
_cell_measurement_theta_min 2.19
_cell_volume 1340.75(13)
_computing_cell_refinement 'Bruker SAINT'
_computing_data_collection 'Bruker APEX2'
_computing_data_reduction 'Bruker SAINT'
_computing_molecular_graphics 'Bruker SHELXTL'
_computing_publication_material 'Bruker SHELXTL'
_computing_structure_refinement 'SHELXL-2014/7 (Sheldrick, 2014)'
_computing_structure_solution 'SHELXS-97 (Sheldrick 2008)'
_diffrn_ambient_temperature 296(2)
_diffrn_measured_fraction_theta_full 1.000
_diffrn_measured_fraction_theta_max 1.000
_diffrn_measurement_device_type 'Bruker APEX-II CCD'
_diffrn_measurement_method '\w scans'
_diffrn_radiation_monochromator mirrors
_diffrn_radiation_type MoK\a
_diffrn_radiation_wavelength 0.71073
_diffrn_reflns_av_R_equivalents 0.0172
_diffrn_reflns_av_unetI/netI 0.0118
_diffrn_reflns_Laue_measured_fraction_full 1.000
_diffrn_reflns_Laue_measured_fraction_max 1.000
_diffrn_reflns_limit_h_max 12
_diffrn_reflns_limit_h_min -12
_diffrn_reflns_limit_k_max 13
_diffrn_reflns_limit_k_min -13
_diffrn_reflns_limit_l_max 16
_diffrn_reflns_limit_l_min -16
_diffrn_reflns_number 26684
_diffrn_reflns_point_group_measured_fraction_full 1.000
_diffrn_reflns_point_group_measured_fraction_max 1.000
_diffrn_reflns_theta_full 25.242
_diffrn_reflns_theta_max 26.372
_diffrn_reflns_theta_min 1.919
_diffrn_source 'Incoatec ImuS'
_exptl_absorpt_coefficient_mu 0.853
_exptl_absorpt_correction_T_max 0.7456
_exptl_absorpt_correction_T_min 0.6782
_exptl_absorpt_correction_type multi-scan
_exptl_absorpt_process_details 'SADABS 2014/4, Sheldrick'
_exptl_crystal_colour colourless
_exptl_crystal_density_diffrn 1.444
_exptl_crystal_description Prism
_exptl_crystal_F_000 604
_exptl_crystal_preparation ', Luminescent'
_exptl_crystal_size_max 0.359
_exptl_crystal_size_mid 0.152
_exptl_crystal_size_min 0.113
_refine_diff_density_max 0.901
_refine_diff_density_min -1.036
_refine_diff_density_rms 0.068
_refine_ls_extinction_method none
_refine_ls_goodness_of_fit_ref 1.071
_refine_ls_hydrogen_treatment constr
_refine_ls_matrix_type full
_refine_ls_number_parameters 423
_refine_ls_number_reflns 5462
_refine_ls_number_restraints 438
_refine_ls_restrained_S_all 1.081
_refine_ls_R_factor_all 0.0264
_refine_ls_R_factor_gt 0.0254
_refine_ls_shift/su_max 0.002
_refine_ls_shift/su_mean 0.000
_refine_ls_structure_factor_coef Fsqd
_refine_ls_weighting_details 'w=1/[\s^2^(Fo^2^)+(0.0474P)^2^+0.7567P] where P=(Fo^2^+2Fc^2^)/3'
_refine_ls_weighting_scheme calc
_refine_ls_wR_factor_gt 0.0724
_refine_ls_wR_factor_ref 0.0734
_reflns_Friedel_coverage 0.000
_reflns_number_gt 5248
_reflns_number_total 5462
_reflns_threshold_expression 'I > 2\s(I)'
_cod_data_source_file c7dt02376f2.cif
_cod_data_source_block mo_092SMV15_0m
_cod_database_code 7044038
_shelx_shelxl_version_number 2014/7
_shelx_space_group_comment
; 
The symmetry employed for this shelxl refinement is uniquely defined 
by the following loop, which should always be used as a source of 
symmetry information in preference to the above space-group names. 
They are only intended as comments. 
;
_shelx_estimated_absorpt_t_min 0.749
_shelx_estimated_absorpt_t_max 0.910

loop_
_space_group_symop_operation_xyz
'x, y, z'
'-x, -y, -z'

loop_
_atom_site_label
_atom_site_type_symbol
_atom_site_fract_x
_atom_site_fract_y
_atom_site_fract_z
_atom_site_U_iso_or_equiv
_atom_site_adp_type
_atom_site_occupancy
_atom_site_site_symmetry_order
_atom_site_calc_flag
_atom_site_refinement_flags_posn
_atom_site_refinement_flags_adp
_atom_site_refinement_flags_occupancy
_atom_site_disorder_assembly
_atom_site_disorder_group
Cd1 Cd 0.57440(2) 0.87971(2) 0.41540(2) 0.02747(7) Uani 1 1 d . . . . .
C27 C 0.3723(6) 1.0840(11) 0.1322(6) 0.1383(19) Uani 0.715(5) 1 d D U P A 1
H27A H 0.3685 1.1051 0.1996 0.207 Uiso 0.7154 1 calc . U P A 1
H27B H 0.3499 0.9973 0.1523 0.207 Uiso 0.7154 1 calc . U P A 1
H27C H 0.3077 1.1367 0.0981 0.207 Uiso 0.7154 1 calc . U P A 1
O5 O 0.5177(6) 1.1047(7) 0.0465(4) 0.1320(17) Uani 0.715(5) 1 d D U P A 1
H5 H 0.5737 1.0905 0.0814 0.198 Uiso 0.715(5) 1 calc DR U P A 1
C27A C 0.4068(17) 1.180(2) 0.1116(18) 0.1364(19) Uani 0.285(5) 1 d D U P A 2
H27D H 0.4833 1.2273 0.1008 0.205 Uiso 0.2846 1 calc . U P A 2
H27E H 0.4276 1.1411 0.0508 0.205 Uiso 0.2846 1 calc . U P A 2
H27F H 0.3891 1.1152 0.1834 0.205 Uiso 0.2846 1 calc . U P A 2
O5A O 0.2792(14) 1.2676(15) 0.1114(12) 0.135(2) Uani 0.285(5) 1 d D U P A 2
H5A H 0.2280 1.2396 0.0885 0.202 Uiso 0.285(5) 1 calc R U P A 2
O1 O 0.38503(15) 1.00465(17) 0.46795(15) 0.0402(4) Uani 1 1 d . . . . .
O2 O 0.3164(2) 0.83363(19) 0.4580(2) 0.0619(6) Uani 1 1 d . . . . .
O3 O 0.63964(17) 0.99747(17) 0.21678(15) 0.0465(4) Uani 1 1 d D . . . .
O4 O 0.80423(19) 0.9231(2) 0.29153(14) 0.0496(4) Uani 1 1 d . . . . .
N1 N 0.65106(19) 0.69595(17) 0.53042(15) 0.0319(4) Uani 1 1 d . . . . .
N2 N 0.5937(2) 0.70730(18) 0.34170(17) 0.0355(4) Uani 1 1 d . . . . .
C1 C 0.6860(3) 0.6957(2) 0.6209(2) 0.0402(5) Uani 1 1 d . . . . .
H1 H 0.6655 0.7676 0.6459 0.048 Uiso 1 1 calc R U . . .
C2 C 0.7511(3) 0.5944(2) 0.6796(2) 0.0425(5) Uani 1 1 d . . . . .
H2 H 0.7762 0.6002 0.7404 0.051 Uiso 1 1 calc R U . . .
C3 C 0.7783(2) 0.4843(2) 0.64696(18) 0.0344(4) Uani 1 1 d D . . . .
C4 C 0.7353(2) 0.4822(2) 0.55621(18) 0.0329(4) Uani 1 1 d . . . . .
H4 H 0.7465 0.4086 0.5344 0.040 Uiso 1 1 calc R U . . .
C5 C 0.6757(2) 0.58944(19) 0.49809(17) 0.0288(4) Uani 1 1 d . . . . .
C6 C 0.6443(2) 0.5964(2) 0.39163(17) 0.0288(4) Uani 1 1 d . . . . .
C7 C 0.6734(2) 0.4970(2) 0.34268(19) 0.0338(4) Uani 1 1 d . . . . .
H7 H 0.7053 0.4198 0.3806 0.041 Uiso 1 1 calc R U . . .
C8 C 0.6553(2) 0.5122(2) 0.23755(19) 0.0354(5) Uani 1 1 d D . . . .
C9 C 0.6006(3) 0.6277(2) 0.1889(2) 0.0464(6) Uani 1 1 d . . . . .
H9 H 0.5843 0.6422 0.1195 0.056 Uiso 1 1 calc R U . . .
C10 C 0.5704(3) 0.7208(2) 0.2432(2) 0.0476(6) Uani 1 1 d . . . . .
H10 H 0.5320 0.7968 0.2098 0.057 Uiso 1 1 calc R U . . .
C11 C 0.8586(8) 0.3744(6) 0.7052(6) 0.0411(9) Uani 0.612(12) 1 d D U P B 1
C12 C 0.9674(7) 0.4246(6) 0.7381(7) 0.0575(14) Uani 0.612(12) 1 d D U P B 1
H12A H 1.0264 0.4801 0.6712 0.086 Uiso 0.612(12) 1 calc R U P B 1
H12B H 1.0209 0.3550 0.7700 0.086 Uiso 0.612(12) 1 calc R U P B 1
H12C H 0.9224 0.4696 0.7935 0.086 Uiso 0.612(12) 1 calc R U P B 1
C13 C 0.7577(7) 0.2960(8) 0.8112(6) 0.0708(19) Uani 0.612(12) 1 d D U P B 1
H13A H 0.6898 0.2663 0.7903 0.106 Uiso 0.612(12) 1 calc R U P B 1
H13B H 0.7138 0.3465 0.8622 0.106 Uiso 0.612(12) 1 calc R U P B 1
H13C H 0.8053 0.2253 0.8486 0.106 Uiso 0.612(12) 1 calc R U P B 1
C14 C 0.9359(11) 0.2940(9) 0.6274(8) 0.0556(17) Uani 0.612(12) 1 d D U P B 1
H14A H 0.8718 0.2523 0.6122 0.083 Uiso 0.612(12) 1 calc R U P B 1
H14B H 0.9928 0.2322 0.6637 0.083 Uiso 0.612(12) 1 calc R U P B 1
H14C H 0.9923 0.3465 0.5568 0.083 Uiso 0.612(12) 1 calc R U P B 1
C11A C 0.8519(13) 0.3673(9) 0.7053(10) 0.0488(15) Uani 0.388(12) 1 d D U P B 2
C12A C 0.9137(14) 0.3947(11) 0.7868(10) 0.0633(19) Uani 0.388(12) 1 d D U P B 2
H12D H 0.9563 0.4750 0.7522 0.095 Uiso 0.388(12) 1 calc R U P B 2
H12E H 0.9812 0.3301 0.8028 0.095 Uiso 0.388(12) 1 calc R U P B 2
H12F H 0.8427 0.3963 0.8567 0.095 Uiso 0.388(12) 1 calc R U P B 2
C13A C 0.7502(10) 0.2570(10) 0.7746(10) 0.061(2) Uani 0.388(12) 1 d D U P B 2
H13D H 0.7161 0.2335 0.7234 0.092 Uiso 0.388(12) 1 calc R U P B 2
H13E H 0.6749 0.2842 0.8307 0.092 Uiso 0.388(12) 1 calc R U P B 2
H13F H 0.7972 0.1859 0.8121 0.092 Uiso 0.388(12) 1 calc R U P B 2
C14A C 0.9637(16) 0.3199(14) 0.6110(12) 0.053(2) Uani 0.388(12) 1 d D U P B 2
H14D H 0.9214 0.2966 0.5647 0.080 Uiso 0.388(12) 1 calc R U P B 2
H14E H 1.0122 0.2479 0.6459 0.080 Uiso 0.388(12) 1 calc R U P B 2
H14F H 1.0269 0.3857 0.5641 0.080 Uiso 0.388(12) 1 calc R U P B 2
C15 C 0.7002(6) 0.4112(5) 0.1737(5) 0.0461(8) Uani 0.723(18) 1 d D U P C 1
C16 C 0.7002(10) 0.2782(7) 0.2537(8) 0.0631(16) Uani 0.723(18) 1 d D U P C 1
H16A H 0.7204 0.2182 0.2105 0.095 Uiso 0.723(18) 1 calc R U P C 1
H16B H 0.6117 0.2625 0.3103 0.095 Uiso 0.723(18) 1 calc R U P C 1
H16C H 0.7686 0.2701 0.2907 0.095 Uiso 0.723(18) 1 calc R U P C 1
C17 C 0.6031(8) 0.4114(7) 0.1057(6) 0.0578(13) Uani 0.723(18) 1 d D U P C 1
H17A H 0.6101 0.4894 0.0462 0.087 Uiso 0.723(18) 1 calc R U P C 1
H17B H 0.5105 0.4025 0.1561 0.087 Uiso 0.723(18) 1 calc R U P C 1
H17C H 0.6283 0.3425 0.0725 0.087 Uiso 0.723(18) 1 calc R U P C 1
C18 C 0.8428(6) 0.4432(9) 0.0923(8) 0.0716(17) Uani 0.723(18) 1 d D U P C 1
H18A H 0.8766 0.3804 0.0523 0.107 Uiso 0.723(18) 1 calc R U P C 1
H18B H 0.9026 0.4456 0.1345 0.107 Uiso 0.723(18) 1 calc R U P C 1
H18C H 0.8399 0.5241 0.0383 0.107 Uiso 0.723(18) 1 calc R U P C 1
C15A C 0.7076(18) 0.4082(13) 0.1770(14) 0.0546(18) Uani 0.277(18) 1 d D U P C 2
C16A C 0.662(2) 0.2797(19) 0.2672(19) 0.057(3) Uani 0.277(18) 1 d D U P C 2
H16D H 0.5637 0.2762 0.2912 0.086 Uiso 0.277(18) 1 calc R U P C 2
H16E H 0.6914 0.2714 0.3320 0.086 Uiso 0.277(18) 1 calc R U P C 2
H16F H 0.7022 0.2123 0.2341 0.086 Uiso 0.277(18) 1 calc R U P C 2
C17A C 0.652(2) 0.426(2) 0.0782(14) 0.064(3) Uani 0.277(18) 1 d D U P C 2
H17D H 0.6853 0.5027 0.0204 0.096 Uiso 0.277(18) 1 calc R U P C 2
H17E H 0.5536 0.4304 0.1053 0.096 Uiso 0.277(18) 1 calc R U P C 2
H17F H 0.6820 0.3561 0.0466 0.096 Uiso 0.277(18) 1 calc R U P C 2
C18A C 0.8663(14) 0.4050(18) 0.1344(18) 0.064(3) Uani 0.277(18) 1 d D U P C 2
H18D H 0.8992 0.3452 0.0910 0.095 Uiso 0.277(18) 1 calc R U P C 2
H18E H 0.9002 0.3808 0.1987 0.095 Uiso 0.277(18) 1 calc R U P C 2
H18F H 0.8980 0.4872 0.0869 0.095 Uiso 0.277(18) 1 calc R U P C 2
C19 C 0.2897(2) 0.9390(2) 0.47385(19) 0.0330(4) Uani 1 1 d . . . . .
C20 C 0.1440(2) 0.9952(2) 0.4988(2) 0.0348(5) Uani 1 1 d . . . . .
H20 H 0.1419 1.0686 0.5258 0.042 Uiso 1 1 calc R U . . .
C21 C 0.1049(2) 1.0402(2) 0.3886(2) 0.0383(5) Uani 1 1 d . . . . .
H21A H 0.1691 1.1025 0.3323 0.046 Uiso 1 1 calc R U . . .
H21B H 0.1114 0.9695 0.3584 0.046 Uiso 1 1 calc R U . . .
C22 C -0.0404(2) 1.0978(2) 0.4090(2) 0.0363(5) Uani 1 1 d . . . . .
H22A H -0.0449 1.1734 0.4322 0.044 Uiso 1 1 calc R U . . .
H22B H -0.0634 1.1215 0.3384 0.044 Uiso 1 1 calc R U . . .
C23 C 0.7652(2) 0.9779(2) 0.20731(19) 0.0363(5) Uani 1 1 d . . . . .
C24 C 0.8699(2) 1.0191(2) 0.08840(18) 0.0357(5) Uani 1 1 d . . . . .
H24 H 0.8334 1.0956 0.0438 0.043 Uiso 1 1 calc R U . . .
C25 C 0.8876(3) 0.9162(3) 0.0295(2) 0.0488(6) Uani 1 1 d . . . . .
H25A H 0.7998 0.9021 0.0242 0.059 Uiso 1 1 calc R U . . .
H25B H 0.9181 0.8383 0.0751 0.059 Uiso 1 1 calc R U . . .
C26 C 0.9919(3) 0.9519(3) -0.0908(2) 0.0473(6) Uani 1 1 d . . . . .
H26A H 1.0034 0.8829 -0.1242 0.057 Uiso 1 1 calc R U . . .
H26B H 0.9570 1.0251 -0.1386 0.057 Uiso 1 1 calc R U . . .

loop_
_atom_site_aniso_label
_atom_site_aniso_U_11
_atom_site_aniso_U_22
_atom_site_aniso_U_33
_atom_site_aniso_U_23
_atom_site_aniso_U_13
_atom_site_aniso_U_12
Cd1 0.02220(9) 0.02981(9) 0.02976(9) -0.01300(6) -0.00508(6) 0.00446(6)
C27 0.136(4) 0.184(5) 0.094(3) -0.032(3) -0.047(3) 0.011(4)
O5 0.130(4) 0.183(5) 0.087(3) -0.032(3) -0.050(3) 0.012(3)
C27A 0.135(4) 0.182(5) 0.091(3) -0.032(3) -0.046(3) 0.012(4)
O5A 0.137(4) 0.179(5) 0.088(3) -0.034(4) -0.043(3) 0.013(4)
O1 0.0217(7) 0.0566(10) 0.0504(9) -0.0298(8) -0.0090(6) 0.0013(7)
O2 0.0389(10) 0.0548(11) 0.1025(17) -0.0465(12) -0.0191(10) 0.0138(8)
O3 0.0341(9) 0.0495(10) 0.0462(10) -0.0124(8) -0.0031(7) 0.0035(7)
O4 0.0424(9) 0.0718(12) 0.0283(8) -0.0088(8) -0.0055(7) -0.0090(9)
N1 0.0341(9) 0.0320(9) 0.0309(9) -0.0132(7) -0.0091(7) 0.0021(7)
N2 0.0375(10) 0.0341(9) 0.0420(10) -0.0161(8) -0.0194(8) 0.0064(8)
C1 0.0521(14) 0.0381(12) 0.0355(11) -0.0172(9) -0.0150(10) 0.0021(10)
C2 0.0534(14) 0.0478(13) 0.0346(11) -0.0175(10) -0.0202(11) 0.0022(11)
C3 0.0339(11) 0.0387(11) 0.0295(10) -0.0087(9) -0.0097(8) 0.0004(9)
C4 0.0351(11) 0.0321(10) 0.0335(10) -0.0129(8) -0.0114(9) 0.0031(8)
C5 0.0250(9) 0.0328(10) 0.0283(10) -0.0117(8) -0.0052(8) -0.0006(8)
C6 0.0233(9) 0.0334(10) 0.0310(10) -0.0131(8) -0.0074(8) 0.0012(8)
C7 0.0351(11) 0.0332(10) 0.0362(11) -0.0145(9) -0.0132(9) 0.0046(8)
C8 0.0324(11) 0.0425(12) 0.0360(11) -0.0185(9) -0.0099(9) -0.0006(9)
C9 0.0604(16) 0.0487(14) 0.0413(13) -0.0159(11) -0.0286(12) 0.0019(12)
C10 0.0626(16) 0.0401(13) 0.0543(15) -0.0167(11) -0.0378(13) 0.0107(11)
C11 0.0430(17) 0.0432(17) 0.0400(15) -0.0082(13) -0.0227(13) 0.0062(14)
C12 0.053(3) 0.062(3) 0.069(3) -0.020(3) -0.035(2) 0.005(2)
C13 0.058(2) 0.070(3) 0.058(2) 0.013(2) -0.015(2) 0.005(2)
C14 0.065(4) 0.049(3) 0.053(3) -0.015(3) -0.026(2) 0.015(3)
C11A 0.045(2) 0.049(2) 0.046(2) -0.0046(19) -0.0185(19) 0.009(2)
C12A 0.067(4) 0.065(4) 0.060(3) -0.011(3) -0.032(3) 0.007(3)
C13A 0.054(3) 0.055(3) 0.060(4) 0.001(3) -0.017(3) 0.003(3)
C14A 0.050(4) 0.042(4) 0.053(3) -0.002(3) -0.012(3) 0.006(3)
C15 0.0459(16) 0.0570(16) 0.0484(15) -0.0357(13) -0.0151(12) 0.0058(12)
C16 0.073(4) 0.0558(18) 0.064(3) -0.0352(17) -0.015(3) 0.014(2)
C17 0.056(3) 0.077(3) 0.057(3) -0.041(2) -0.020(2) 0.000(2)
C18 0.052(2) 0.097(4) 0.069(3) -0.046(3) -0.003(2) -0.002(2)
C15A 0.053(3) 0.061(3) 0.055(3) -0.035(2) -0.009(2) 0.004(2)
C16A 0.053(5) 0.058(3) 0.061(4) -0.036(3) -0.004(4) 0.007(3)
C17A 0.063(5) 0.077(5) 0.060(4) -0.038(4) -0.015(4) 0.004(4)
C18A 0.053(3) 0.070(5) 0.068(5) -0.037(4) -0.005(3) 0.004(3)
C19 0.0220(9) 0.0432(12) 0.0380(11) -0.0194(9) -0.0103(8) 0.0065(8)
C20 0.0203(9) 0.0432(12) 0.0446(12) -0.0198(10) -0.0104(8) 0.0051(8)
C21 0.0239(10) 0.0498(13) 0.0388(12) -0.0135(10) -0.0068(9) 0.0013(9)
C22 0.0270(10) 0.0446(12) 0.0379(11) -0.0127(9) -0.0127(9) 0.0063(9)
C23 0.0378(12) 0.0376(11) 0.0303(11) -0.0149(9) -0.0013(9) -0.0023(9)
C24 0.0344(11) 0.0406(12) 0.0260(10) -0.0090(9) -0.0031(8) 0.0020(9)
C25 0.0437(14) 0.0635(16) 0.0394(13) -0.0252(12) 0.0020(10) -0.0163(12)
C26 0.0432(13) 0.0673(17) 0.0330(12) -0.0244(11) -0.0002(10) -0.0137(12)

loop_
_atom_type_symbol
_atom_type_description
_atom_type_scat_dispersion_real
_atom_type_scat_dispersion_imag
_atom_type_scat_source
C C 0.0033 0.0016 'International Tables Vol C Tables 4.2.6.8 and 6.1.1.4'
H H 0.0000 0.0000 'International Tables Vol C Tables 4.2.6.8 and 6.1.1.4'
N N 0.0061 0.0033 'International Tables Vol C Tables 4.2.6.8 and 6.1.1.4'
O O 0.0106 0.0060 'International Tables Vol C Tables 4.2.6.8 and 6.1.1.4'
Cd Cd -0.8075 1.2024 'International Tables Vol C Tables 4.2.6.8 and 6.1.1.4'

loop_
_geom_angle_atom_site_label_1
_geom_angle_atom_site_label_2
_geom_angle_atom_site_label_3
_geom_angle
_geom_angle_site_symmetry_1
_geom_angle_site_symmetry_3
O1 Cd1 N1 128.05(6) . .
O1 Cd1 N2 128.24(6) . .
N1 Cd1 N2 68.92(6) . .
O1 Cd1 O4 133.44(7) . .
N1 Cd1 O4 90.88(6) . .
N2 Cd1 O4 85.64(7) . .
O1 Cd1 O3 94.69(6) . .
N1 Cd1 O3 137.17(6) . .
N2 Cd1 O3 83.13(7) . .
O4 Cd1 O3 54.09(6) . .
O1 Cd1 O1 71.32(6) . 2_676
N1 Cd1 O1 87.96(6) . 2_676
N2 Cd1 O1 155.89(6) . 2_676
O4 Cd1 O1 88.09(6) . 2_676
O3 Cd1 O1 111.61(6) . 2_676
O1 Cd1 O2 52.02(6) . .
N1 Cd1 O2 102.59(7) . .
N2 Cd1 O2 77.83(6) . .
O4 Cd1 O2 153.04(7) . .
O3 Cd1 O2 102.35(7) . .
O1 Cd1 O2 115.30(6) 2_676 .
O1 Cd1 C23 116.61(7) . .
N1 Cd1 C23 114.04(7) . .
N2 Cd1 C23 82.41(7) . .
O4 Cd1 C23 26.87(7) . .
O3 Cd1 C23 27.28(7) . .
O1 Cd1 C23 101.90(6) 2_676 .
O2 Cd1 C23 128.13(8) . .
O5 C27 H27A 109.5 . .
O5 C27 H27B 109.5 . .
H27A C27 H27B 109.5 . .
O5 C27 H27C 109.5 . .
H27A C27 H27C 109.5 . .
H27B C27 H27C 109.5 . .
C27 O5 H5 109.5 . .
O5A C27A H27D 109.5 . .
O5A C27A H27E 109.5 . .
H27D C27A H27E 109.5 . .
O5A C27A H27F 109.5 . .
H27D C27A H27F 109.5 . .
H27E C27A H27F 109.5 . .
C27A O5A H5A 109.5 . .
C19 O1 Cd1 101.42(13) . .
C19 O1 Cd1 136.74(14) . 2_676
Cd1 O1 Cd1 108.68(6) . 2_676
C19 O2 Cd1 86.20(14) . .
C23 O3 Cd1 91.70(14) . .
C23 O4 Cd1 92.53(14) . .
C1 N1 C5 117.61(19) . .
C1 N1 Cd1 122.47(15) . .
C5 N1 Cd1 119.50(14) . .
C10 N2 C6 118.2(2) . .
C10 N2 Cd1 121.60(16) . .
C6 N2 Cd1 119.71(14) . .
N1 C1 C2 123.7(2) . .
N1 C1 H1 118.1 . .
C2 C1 H1 118.1 . .
C3 C2 C1 119.5(2) . .
C3 C2 H2 120.3 . .
C1 C2 H2 120.3 . .
C2 C3 C4 116.8(2) . .
C2 C3 C11 120.3(3) . .
C4 C3 C11 122.8(3) . .
C2 C3 C11A 123.5(5) . .
C4 C3 C11A 119.7(5) . .
C5 C4 C3 120.5(2) . .
C5 C4 H4 119.7 . .
C3 C4 H4 119.7 . .
N1 C5 C4 121.70(19) . .
N1 C5 C6 115.94(18) . .
C4 C5 C6 122.23(19) . .
N2 C6 C7 121.44(19) . .
N2 C6 C5 115.70(18) . .
C7 C6 C5 122.74(19) . .
C8 C7 C6 120.6(2) . .
C8 C7 H7 119.7 . .
C6 C7 H7 119.7 . .
C9 C8 C7 116.5(2) . .
C9 C8 C15 120.6(3) . .
C7 C8 C15 122.8(3) . .
C9 C8 C15A 123.6(7) . .
C7 C8 C15A 119.6(7) . .
C10 C9 C8 120.0(2) . .
C10 C9 H9 120.0 . .
C8 C9 H9 120.0 . .
N2 C10 C9 123.2(2) . .
N2 C10 H10 118.4 . .
C9 C10 H10 118.4 . .
C13 C11 C14 110.2(6) . .
C13 C11 C3 107.9(5) . .
C14 C11 C3 112.1(6) . .
C13 C11 C12 110.0(5) . .
C14 C11 C12 106.4(6) . .
C3 C11 C12 110.3(5) . .
C11 C12 H12A 109.5 . .
C11 C12 H12B 109.5 . .
H12A C12 H12B 109.5 . .
C11 C12 H12C 109.5 . .
H12A C12 H12C 109.5 . .
H12B C12 H12C 109.5 . .
C11 C13 H13A 109.5 . .
C11 C13 H13B 109.5 . .
H13A C13 H13B 109.5 . .
C11 C13 H13C 109.5 . .
H13A C13 H13C 109.5 . .
H13B C13 H13C 109.5 . .
C11 C14 H14A 109.5 . .
C11 C14 H14B 109.5 . .
H14A C14 H14B 109.5 . .
C11 C14 H14C 109.5 . .
H14A C14 H14C 109.5 . .
H14B C14 H14C 109.5 . .
C12A C11A C3 112.1(8) . .
C12A C11A C14A 111.0(11) . .
C3 C11A C14A 108.3(10) . .
C12A C11A C13A 108.2(8) . .
C3 C11A C13A 110.8(8) . .
C14A C11A C13A 106.3(9) . .
C11A C12A H12D 109.5 . .
C11A C12A H12E 109.5 . .
H12D C12A H12E 109.5 . .
C11A C12A H12F 109.5 . .
H12D C12A H12F 109.5 . .
H12E C12A H12F 109.5 . .
C11A C13A H13D 109.5 . .
C11A C13A H13E 109.5 . .
H13D C13A H13E 109.5 . .
C11A C13A H13F 109.5 . .
H13D C13A H13F 109.5 . .
H13E C13A H13F 109.5 . .
C11A C14A H14D 109.5 . .
C11A C14A H14E 109.5 . .
H14D C14A H14E 109.5 . .
C11A C14A H14F 109.5 . .
H14D C14A H14F 109.5 . .
H14E C14A H14F 109.5 . .
C18 C15 C16 110.3(5) . .
C18 C15 C8 106.6(4) . .
C16 C15 C8 112.8(6) . .
C18 C15 C17 109.6(5) . .
C16 C15 C17 106.4(5) . .
C8 C15 C17 111.2(4) . .
C15 C16 H16A 109.5 . .
C15 C16 H16B 109.5 . .
H16A C16 H16B 109.5 . .
C15 C16 H16C 109.5 . .
H16A C16 H16C 109.5 . .
H16B C16 H16C 109.5 . .
C15 C17 H17A 109.5 . .
C15 C17 H17B 109.5 . .
H17A C17 H17B 109.5 . .
C15 C17 H17C 109.5 . .
H17A C17 H17C 109.5 . .
H17B C17 H17C 109.5 . .
C15 C18 H18A 109.5 . .
C15 C18 H18B 109.5 . .
H18A C18 H18B 109.5 . .
C15 C18 H18C 109.5 . .
H18A C18 H18C 109.5 . .
H18B C18 H18C 109.5 . .
C17A C15A C8 112.4(12) . .
C17A C15A C18A 110.3(11) . .
C8 C15A C18A 109.3(11) . .
C17A C15A C16A 109.6(14) . .
C8 C15A C16A 107.7(14) . .
C18A C15A C16A 107.4(12) . .
C15A C16A H16D 109.5 . .
C15A C16A H16E 109.5 . .
H16D C16A H16E 109.5 . .
C15A C16A H16F 109.5 . .
H16D C16A H16F 109.5 . .
H16E C16A H16F 109.5 . .
C15A C17A H17D 109.5 . .
C15A C17A H17E 109.5 . .
H17D C17A H17E 109.5 . .
C15A C17A H17F 109.5 . .
H17D C17A H17F 109.5 . .
H17E C17A H17F 109.5 . .
C15A C18A H18D 109.5 . .
C15A C18A H18E 109.5 . .
H18D C18A H18E 109.5 . .
C15A C18A H18F 109.5 . .
H18D C18A H18F 109.5 . .
H18E C18A H18F 109.5 . .
O2 C19 O1 120.3(2) . .
O2 C19 C20 121.7(2) . .
O1 C19 C20 118.07(19) . .
C22 C20 C19 112.22(19) 2_576 .
C22 C20 C21 110.41(18) 2_576 .
C19 C20 C21 109.52(18) . .
C22 C20 H20 108.2 2_576 .
C19 C20 H20 108.2 . .
C21 C20 H20 108.2 . .
C22 C21 C20 111.62(19) . .
C22 C21 H21A 109.3 . .
C20 C21 H21A 109.3 . .
C22 C21 H21B 109.3 . .
C20 C21 H21B 109.3 . .
H21A C21 H21B 108.0 . .
C20 C22 C21 110.96(19) 2_576 .
C20 C22 H22A 109.4 2_576 .
C21 C22 H22A 109.4 . .
C20 C22 H22B 109.4 2_576 .
C21 C22 H22B 109.4 . .
H22A C22 H22B 108.0 . .
O4 C23 O3 121.4(2) . .
O4 C23 C24 120.1(2) . .
O3 C23 C24 118.5(2) . .
O4 C23 Cd1 60.60(12) . .
O3 C23 Cd1 61.03(12) . .
C24 C23 Cd1 173.64(16) . .
C26 C24 C25 110.0(2) 2_775 .
C26 C24 C23 113.07(19) 2_775 .
C25 C24 C23 109.01(19) . .
C26 C24 H24 108.2 2_775 .
C25 C24 H24 108.2 . .
C23 C24 H24 108.2 . .
C24 C25 C26 111.6(2) . .
C24 C25 H25A 109.3 . .
C26 C25 H25A 109.3 . .
C24 C25 H25B 109.3 . .
C26 C25 H25B 109.3 . .
H25A C25 H25B 108.0 . .
C24 C26 C25 111.6(2) 2_775 .
C24 C26 H26A 109.3 2_775 .
C25 C26 H26A 109.3 . .
C24 C26 H26B 109.3 2_775 .
C25 C26 H26B 109.3 . .
H26A C26 H26B 108.0 . .

loop_
_geom_bond_atom_site_label_1
_geom_bond_atom_site_label_2
_geom_bond_distance
_geom_bond_site_symmetry_2
Cd1 O1 2.2862(16) .
Cd1 N1 2.3514(18) .
Cd1 N2 2.3586(19) .
Cd1 O4 2.3957(18) .
Cd1 O3 2.4045(18) .
Cd1 O1 2.4288(16) 2_676
Cd1 O2 2.628(2) .
Cd1 C23 2.747(2) .
C27 O5 1.5383(9) .
C27 H27A 0.9600 .
C27 H27B 0.9600 .
C27 H27C 0.9600 .
O5 H5 0.8200 .
C27A O5A 1.5394(9) .
C27A H27D 0.9600 .
C27A H27E 0.9600 .
C27A H27F 0.9600 .
O5A H5A 0.8200 .
O1 C19 1.274(3) .
O1 Cd1 2.4287(16) 2_676
O2 C19 1.236(3) .
O3 C23 1.260(3) .
O4 C23 1.243(3) .
N1 C1 1.336(3) .
N1 C5 1.346(3) .
N2 C10 1.336(3) .
N2 C6 1.337(3) .
C1 C2 1.386(3) .
C1 H1 0.9300 .
C2 C3 1.385(3) .
C2 H2 0.9300 .
C3 C4 1.397(3) .
C3 C11 1.530(5) .
C3 C11A 1.539(7) .
C4 C5 1.393(3) .
C4 H4 0.9300 .
C5 C6 1.497(3) .
C6 C7 1.394(3) .
C7 C8 1.392(3) .
C7 H7 0.9300 .
C8 C9 1.387(3) .
C8 C15 1.534(4) .
C8 C15A 1.539(8) .
C9 C10 1.376(4) .
C9 H9 0.9300 .
C10 H10 0.9300 .
C11 C13 1.510(8) .
C11 C14 1.515(8) .
C11 C12 1.549(7) .
C12 H12A 0.9600 .
C12 H12B 0.9600 .
C12 H12C 0.9600 .
C13 H13A 0.9600 .
C13 H13B 0.9600 .
C13 H13C 0.9600 .
C14 H14A 0.9600 .
C14 H14B 0.9600 .
C14 H14C 0.9600 .
C11A C12A 1.524(11) .
C11A C14A 1.551(12) .
C11A C13A 1.567(11) .
C12A H12D 0.9600 .
C12A H12E 0.9600 .
C12A H12F 0.9600 .
C13A H13D 0.9600 .
C13A H13E 0.9600 .
C13A H13F 0.9600 .
C14A H14D 0.9600 .
C14A H14E 0.9600 .
C14A H14F 0.9600 .
C15 C18 1.512(7) .
C15 C16 1.526(7) .
C15 C17 1.541(6) .
C16 H16A 0.9600 .
C16 H16B 0.9600 .
C16 H16C 0.9600 .
C17 H17A 0.9600 .
C17 H17B 0.9600 .
C17 H17C 0.9600 .
C18 H18A 0.9600 .
C18 H18B 0.9600 .
C18 H18C 0.9600 .
C15A C17A 1.521(13) .
C15A C18A 1.548(13) .
C15A C16A 1.555(13) .
C16A H16D 0.9600 .
C16A H16E 0.9600 .
C16A H16F 0.9600 .
C17A H17D 0.9600 .
C17A H17E 0.9600 .
C17A H17F 0.9600 .
C18A H18D 0.9600 .
C18A H18E 0.9600 .
C18A H18F 0.9600 .
C19 C20 1.525(3) .
C20 C22 1.524(3) 2_576
C20 C21 1.530(3) .
C20 H20 0.9800 .
C21 C22 1.526(3) .
C21 H21A 0.9700 .
C21 H21B 0.9700 .
C22 C20 1.524(3) 2_576
C22 H22A 0.9700 .
C22 H22B 0.9700 .
C23 C24 1.528(3) .
C24 C26 1.521(3) 2_775
C24 C25 1.526(4) .
C24 H24 0.9800 .
C25 C26 1.535(3) .
C25 H25A 0.9700 .
C25 H25B 0.9700 .
C26 C24 1.521(3) 2_775
C26 H26A 0.9700 .
C26 H26B 0.9700 .

loop_
_geom_hbond_atom_site_label_D
_geom_hbond_atom_site_label_H
_geom_hbond_atom_site_label_A
_geom_hbond_distance_DH
_geom_hbond_distance_HA
_geom_hbond_distance_DA
_geom_hbond_angle_DHA
O5 H5 O3 0.82 2.03 2.779(5) 152.3

loop_
_geom_torsion_atom_site_label_1
_geom_torsion_atom_site_label_2
_geom_torsion_atom_site_label_3
_geom_torsion_atom_site_label_4
_geom_torsion
_geom_torsion_site_symmetry_1
_geom_torsion_site_symmetry_4
C5 N1 C1 C2 2.9(4) . .
Cd1 N1 C1 C2 -169.7(2) . .
N1 C1 C2 C3 -2.4(4) . .
C1 C2 C3 C4 -1.1(4) . .
C1 C2 C3 C11 175.9(4) . .
C1 C2 C3 C11A 179.1(6) . .
C2 C3 C4 C5 3.8(3) . .
C11 C3 C4 C5 -173.1(4) . .
C11A C3 C4 C5 -176.3(6) . .
C1 N1 C5 C4 0.0(3) . .
Cd1 N1 C5 C4 172.83(16) . .
C1 N1 C5 C6 -175.85(19) . .
Cd1 N1 C5 C6 -3.1(2) . .
C3 C4 C5 N1 -3.5(3) . .
C3 C4 C5 C6 172.2(2) . .
C10 N2 C6 C7 0.5(3) . .
Cd1 N2 C6 C7 -171.82(16) . .
C10 N2 C6 C5 176.6(2) . .
Cd1 N2 C6 C5 4.3(2) . .
N1 C5 C6 N2 -0.8(3) . .
C4 C5 C6 N2 -176.7(2) . .
N1 C5 C6 C7 175.2(2) . .
C4 C5 C6 C7 -0.6(3) . .
N2 C6 C7 C8 2.4(3) . .
C5 C6 C7 C8 -173.4(2) . .
C6 C7 C8 C9 -3.3(3) . .
C6 C7 C8 C15 173.2(4) . .
C6 C7 C8 C15A 171.2(8) . .
C7 C8 C9 C10 1.5(4) . .
C15 C8 C9 C10 -175.1(4) . .
C15A C8 C9 C10 -172.7(8) . .
C6 N2 C10 C9 -2.4(4) . .
Cd1 N2 C10 C9 169.8(2) . .
C8 C9 C10 N2 1.4(5) . .
C2 C3 C11 C13 86.1(6) . .
C4 C3 C11 C13 -97.1(6) . .
C2 C3 C11 C14 -152.3(6) . .
C4 C3 C11 C14 24.5(8) . .
C2 C3 C11 C12 -34.0(7) . .
C4 C3 C11 C12 142.8(5) . .
C2 C3 C11A C12A -10.6(12) . .
C4 C3 C11A C12A 169.6(7) . .
C2 C3 C11A C14A -133.4(9) . .
C4 C3 C11A C14A 46.8(12) . .
C2 C3 C11A C13A 110.4(8) . .
C4 C3 C11A C13A -69.4(10) . .
C9 C8 C15 C18 82.8(6) . .
C7 C8 C15 C18 -93.6(6) . .
C9 C8 C15 C16 -156.0(5) . .
C7 C8 C15 C16 27.7(7) . .
C9 C8 C15 C17 -36.6(7) . .
C7 C8 C15 C17 147.1(5) . .
C9 C8 C15A C17A -18.8(16) . .
C7 C8 C15A C17A 167.2(11) . .
C9 C8 C15A C18A 104.0(12) . .
C7 C8 C15A C18A -70.0(14) . .
C9 C8 C15A C16A -139.6(12) . .
C7 C8 C15A C16A 46.3(16) . .
Cd1 O2 C19 O1 -2.9(2) . .
Cd1 O2 C19 C20 176.0(2) . .
Cd1 O1 C19 O2 3.4(3) . .
Cd1 O1 C19 O2 -130.3(2) 2_676 .
Cd1 O1 C19 C20 -175.58(16) . .
Cd1 O1 C19 C20 50.7(3) 2_676 .
O2 C19 C20 C22 47.8(3) . 2_576
O1 C19 C20 C22 -133.3(2) . 2_576
O2 C19 C20 C21 -75.2(3) . .
O1 C19 C20 C21 103.8(2) . .
C22 C20 C21 C22 56.1(3) 2_576 .
C19 C20 C21 C22 -179.87(19) . .
C20 C21 C22 C20 -56.4(3) . 2_576
Cd1 O4 C23 O3 5.2(2) . .
Cd1 O4 C23 C24 -172.71(19) . .
Cd1 O3 C23 O4 -5.2(2) . .
Cd1 O3 C23 C24 172.77(18) . .
O4 C23 C24 C26 -28.9(3) . 2_775
O3 C23 C24 C26 153.1(2) . 2_775
O4 C23 C24 C25 93.8(3) . .
O3 C23 C24 C25 -84.2(3) . .
C26 C24 C25 C26 -55.5(3) 2_775 .
C23 C24 C25 C26 -180.0(2) . .
C24 C25 C26 C24 56.4(3) . 2_775
